data_2226639
loop_
_publ_author_name
'Sun, Jian'
'Xie, Qiong'
'Qiu, Zhui-Bai'

_publ_section_title
;
 3-[(3<i>S</i>)-3-Ethyl-1-methylazepan-3-yl]phenyl
 <i>N</i>-(4-fluorophenyl)carbamate
;
_journal_coeditor_code RK2204
_journal_issue 7
_journal_name_full 'Acta Crystallographica Section E'
_journal_page_first o1822
_journal_paper_doi 10.1107/S1600536810024396
_journal_volume 66
_journal_year 2010
_chemical_formula_iupac 'C22 H27 F N2 O2'
_chemical_formula_moiety 'C22 H27 F N2 O2'
_chemical_formula_sum 'C22 H27 F N2 O2'
_chemical_formula_weight 370.46
_chemical_name_systematic
;
3-[(3<i>S</i>)-3-Ethyl-1-methylazepan-3-yl]phenyl
<i>N</i>-(4-fluorophenyl)carbamate
;
_space_group_IT_number 4
_symmetry_cell_setting monoclinic
_symmetry_space_group_name_Hall 'P 2yb'
_symmetry_space_group_name_H-M 'P 1 21 1'
_atom_sites_solution_hydrogens geom
_atom_sites_solution_primary direct
_atom_sites_solution_secondary difmap
_audit_creation_method SHELXL97
_cell_angle_alpha 90.00
_cell_angle_beta 105.564(3)
_cell_angle_gamma 90.00
_cell_formula_units_Z 4
_cell_length_a 11.3836(17)
_cell_length_b 9.7368(15)
_cell_length_c 19.008(3)
_cell_measurement_reflns_used 1695
_cell_measurement_temperature 295(2)
_cell_measurement_theta_max 41.359
_cell_measurement_theta_min 4.449
_cell_volume 2029.6(5)
_computing_cell_refinement '<i>SAINT</i> (Bruker, 2001)'
_computing_data_collection '<i>SMART</i> (Bruker, 2001)'
_computing_data_reduction '<i>SAINT</i> (Bruker, 2001)'
_computing_molecular_graphics '<i>SHELXTL</i> (Sheldrick, 2008)'
_computing_publication_material '<i>SHELXTL</i> (Sheldrick, 2008)'
_computing_structure_refinement '<i>SHELXL97</i> (Sheldrick, 2008)'
_computing_structure_solution '<i>SHELXS97</i> (Sheldrick, 2008)'
_diffrn_ambient_temperature 295(2)
_diffrn_measured_fraction_theta_full 0.997
_diffrn_measured_fraction_theta_max 0.997
_diffrn_measurement_device_type 'Bruker SMART CCD area-detector'
_diffrn_measurement_method '\f and \w scans'
_diffrn_radiation_monochromator graphite
_diffrn_radiation_source 'fine--focus sealed tube'
_diffrn_radiation_type MoK\a
_diffrn_radiation_wavelength 0.71073
_diffrn_reflns_av_R_equivalents 0.0921
_diffrn_reflns_av_sigmaI/netI 0.1214
_diffrn_reflns_limit_h_max 10
_diffrn_reflns_limit_h_min -13
_diffrn_reflns_limit_k_max 11
_diffrn_reflns_limit_k_min -11
_diffrn_reflns_limit_l_max 22
_diffrn_reflns_limit_l_min -23
_diffrn_reflns_number 10768
_diffrn_reflns_theta_full 25.50
_diffrn_reflns_theta_max 25.50
_diffrn_reflns_theta_min 1.86
_exptl_absorpt_coefficient_mu 0.084
_exptl_absorpt_correction_T_max 1.0000
_exptl_absorpt_correction_T_min 0.5647
_exptl_absorpt_correction_type multi-scan
_exptl_absorpt_process_details '(<i>SADABS</i>; Sheldrick, 1996)'
_exptl_crystal_colour colourless
_exptl_crystal_density_diffrn 1.212
_exptl_crystal_density_method 'not measured'
_exptl_crystal_description prism
_exptl_crystal_F_000 792
_exptl_crystal_size_max 0.302
_exptl_crystal_size_mid 0.278
_exptl_crystal_size_min 0.211
_refine_diff_density_max 0.258
_refine_diff_density_min -0.196
_refine_ls_extinction_method none
_refine_ls_goodness_of_fit_ref 0.833
_refine_ls_hydrogen_treatment constr
_refine_ls_matrix_type full
_refine_ls_number_parameters 437
_refine_ls_number_reflns 7172
_refine_ls_number_restraints 1
_refine_ls_restrained_S_all 0.833
_refine_ls_R_factor_all 0.1135
_refine_ls_R_factor_gt 0.0578
_refine_ls_shift/su_max 0.041
_refine_ls_shift/su_mean 0.008
_refine_ls_structure_factor_coef Fsqd
_refine_ls_weighting_details 'calc w=1/[\s^2^(Fo^2^)+(0.0436P)^2^] where P=(Fo^2^+2Fc^2^)/3'
_refine_ls_weighting_scheme calc
_refine_ls_wR_factor_gt 0.1141
_refine_ls_wR_factor_ref 0.1340
_reflns_number_gt 3625
_reflns_number_total 7172
_reflns_threshold_expression I>2\s(I)
_cod_data_source_file rk2204.cif
_cod_data_source_block I
_cod_original_sg_symbol_H-M 'P 21'
_cod_database_code 2226639
_cod_database_fobs_code 2226639

loop_
_symmetry_equiv_pos_as_xyz
'x, y, z'
'-x, y+1/2, -z'

loop_
_atom_site_type_symbol
_atom_site_label
_atom_site_fract_x
_atom_site_fract_y
_atom_site_fract_z
_atom_site_U_iso_or_equiv
_atom_site_adp_type
_atom_site_calc_flag
_atom_site_refinement_flags
_atom_site_occupancy
_atom_site_disorder_assembly
_atom_site_disorder_group
F F1 0.0700(2) 0.6112(3) 0.22631(14) 0.0913(10) Uani d . 1 . .
F F2 0.0725(2) 0.3412(3) -0.27982(14) 0.0860(10) Uani d . 1 . .
N N1 0.4300(3) 0.4547(4) 0.46958(18) 0.0523(10) Uani d . 1 . .
H H1 0.4384 0.3671 0.4741 0.063 Uiso calc R 1 . .
N N2 0.7713(4) 0.3080(5) 0.9169(2) 0.0838(12) Uani d . 1 . .
N N3 0.4376(3) 0.4940(4) -0.03739(18) 0.0496(10) Uani d . 1 . .
H H3A 0.4511 0.5810 -0.0344 0.060 Uiso calc R 1 . .
N N4 0.8545(5) 0.6054(5) 0.4366(2) 0.0949(15) Uani d . 1 . .
O O1 0.5086(3) 0.6544(3) 0.52648(15) 0.0577(8) Uani d . 1 . .
O O2 0.5776(3) 0.4446(3) 0.57009(16) 0.0688(10) Uani d . 1 . .
O O3 0.5055(3) 0.2960(3) 0.02499(16) 0.0618(9) Uani d . 1 . .
O O4 0.5764(3) 0.5055(3) 0.06587(15) 0.0621(9) Uani d . 1 . .
C C1 0.5050(4) 0.5303(5) 0.5213(2) 0.0454(12) Uani d . 1 . .
C C2 0.3388(2) 0.5017(3) 0.40860(12) 0.0481(11) Uani d G 1 . .
C C3 0.2979(2) 0.4082(2) 0.35204(15) 0.0642(14) Uani d G 1 . .
H H3 0.3315 0.3206 0.3555 0.077 Uiso calc R 1 . .
C C4 0.2069(3) 0.4458(3) 0.29030(13) 0.0732(15) Uani d G 1 . .
H H4 0.1796 0.3832 0.2525 0.088 Uiso calc R 1 . .
C C5 0.1568(2) 0.5767(3) 0.28511(13) 0.0612(13) Uani d G 1 . .
C C6 0.1976(3) 0.6702(3) 0.34168(17) 0.0723(15) Uani d G 1 . .
H H6 0.1641 0.7578 0.3382 0.087 Uiso calc R 1 . .
C C7 0.2887(3) 0.6327(2) 0.40342(14) 0.0677(14) Uani d G 1 . .
H H7 0.3160 0.6952 0.4413 0.081 Uiso calc R 1 . .
C C8 0.6717(2) 0.5014(3) 0.62384(13) 0.0554(13) Uani d G 1 . .
C C9 0.6660(2) 0.4941(3) 0.69589(15) 0.0533(12) Uani d G 1 . .
H H9 0.5959 0.4616 0.7065 0.064 Uiso calc R 1 . .
C C10 0.7652(2) 0.5355(3) 0.75212(11) 0.0478(11) Uani d G 1 . .
C C11 0.8701(2) 0.5841(3) 0.73631(12) 0.0537(12) Uani d G 1 . .
H H11 0.9365 0.6117 0.7739 0.064 Uiso calc R 1 . .
C C12 0.8758(2) 0.5913(3) 0.66426(14) 0.0598(12) Uani d G 1 . .
H H12 0.9460 0.6238 0.6537 0.072 Uiso calc R 1 . .
C C13 0.7766(3) 0.5500(3) 0.60803(11) 0.0590(13) Uani d G 1 . .
H H13 0.7804 0.5548 0.5598 0.071 Uiso calc R 1 . .
C C14 0.7592(4) 0.5133(5) 0.8317(2) 0.0515(12) Uani d . 1 . .
C C15 0.8710(3) 0.5714(5) 0.8876(2) 0.0607(11) Uani d . 1 . .
H H15A 0.8906 0.6596 0.8699 0.073 Uiso calc R 1 . .
H H15B 0.8489 0.5881 0.9327 0.073 Uiso calc R 1 . .
C C16 0.9848(4) 0.4843(5) 0.9051(2) 0.0815(14) Uani d . 1 . .
H H16A 1.0556 0.5437 0.9191 0.098 Uiso calc R 1 . .
H H16B 0.9888 0.4345 0.8616 0.098 Uiso calc R 1 . .
C C17 0.9890(5) 0.3816(7) 0.9667(3) 0.106(2) Uani d . 1 . .
H H17A 1.0702 0.3424 0.9819 0.128 Uiso calc R 1 . .
H H17B 0.9753 0.4311 1.0081 0.128 Uiso calc R 1 . .
C C18 0.8995(6) 0.2677(7) 0.9479(3) 0.110(2) Uani d . 1 . .
H H18A 0.9232 0.2080 0.9133 0.132 Uiso calc R 1 . .
H H18B 0.9047 0.2144 0.9918 0.132 Uiso calc R 1 . .
C C19 0.7500(4) 0.3574(4) 0.8414(2) 0.0680(12) Uani d . 1 . .
H H19A 0.6693 0.3279 0.8140 0.082 Uiso calc R 1 . .
H H19B 0.8084 0.3130 0.8199 0.082 Uiso calc R 1 . .
C C20 0.6444(4) 0.5822(5) 0.8442(2) 0.0762(13) Uani d . 1 . .
H H20A 0.5734 0.5419 0.8105 0.091 Uiso calc R 1 . .
H H20B 0.6403 0.5600 0.8933 0.091 Uiso calc R 1 . .
C C21 0.6361(5) 0.7371(6) 0.8352(3) 0.102(2) Uani d . 1 . .
H H21A 0.7019 0.7795 0.8711 0.153 Uiso calc R 1 . .
H H21B 0.5597 0.7686 0.8416 0.153 Uiso calc R 1 . .
H H21C 0.6415 0.7613 0.7872 0.153 Uiso calc R 1 . .
C C22 0.6905(6) 0.1909(6) 0.9190(3) 0.134(3) Uani d . 1 . .
H H22A 0.6071 0.2201 0.9027 0.200 Uiso calc R 1 . .
H H22B 0.7070 0.1568 0.9681 0.200 Uiso calc R 1 . .
H H22C 0.7048 0.1193 0.8875 0.200 Uiso calc R 1 . .
C C23 0.5058(4) 0.4166(5) 0.0171(2) 0.0467(12) Uani d . 1 . .
C C24 0.34645(13) 0.44849(16) -0.09893(8) 0.0438(11) Uani d G 1 . .
C C25 0.30502(17) 0.54244(19) -0.15519(9) 0.0586(13) Uani d G 1 . .
H H25 0.3389 0.6299 -0.1517 0.070 Uiso calc R 1 . .
C C26 0.21302(16) 0.5056(2) -0.21660(9) 0.0610(13) Uani d G 1 . .
H H26 0.1853 0.5685 -0.2542 0.073 Uiso calc R 1 . .
C C27 0.16244(15) 0.3748(2) -0.22176(9) 0.0600(13) Uani d G 1 . .
C C28 0.20387(17) 0.2809(2) -0.16550(10) 0.0635(13) Uani d G 1 . .
H H28 0.1700 0.1934 -0.1689 0.076 Uiso calc R 1 . .
C C29 0.29587(14) 0.31772(18) -0.10409(9) 0.0564(13) Uani d G 1 . .
H H29 0.3236 0.2549 -0.0664 0.068 Uiso calc R 1 . .
C C30 0.66943(14) 0.45063(17) 0.12176(8) 0.0514(12) Uani d G 1 . .
C C31 0.65863(16) 0.4641(2) 0.19300(8) 0.0484(11) Uani d G 1 . .
H H31 0.5869 0.4986 0.2007 0.058 Uiso calc R 1 . .
C C32 0.75469(17) 0.4260(3) 0.25286(8) 0.0482(11) Uani d G 1 . .
C C33 0.85861(16) 0.3738(2) 0.23791(9) 0.0550(12) Uani d G 1 . .
H H33 0.9244 0.3477 0.2763 0.066 Uiso calc R 1 . .
C C34 0.86610(14) 0.3595(3) 0.16610(10) 0.0638(14) Uani d G 1 . .
H H34 0.9366 0.3235 0.1574 0.077 Uiso calc R 1 . .
C C35 0.77123(13) 0.3978(2) 0.10837(9) 0.0619(14) Uani d G 1 . .
H H35 0.7767 0.3877 0.0607 0.074 Uiso calc R 1 . .
C C36 0.7499(4) 0.4493(5) 0.3320(2) 0.0539(12) Uani d . 1 . .
C C37 0.6310(4) 0.5130(5) 0.3376(2) 0.0749(14) Uani d . 1 . .
H H37A 0.5644 0.4675 0.3027 0.090 Uiso calc R 1 . .
H H37B 0.6218 0.4940 0.3859 0.090 Uiso calc R 1 . .
C C38 0.6175(5) 0.6667(6) 0.3245(3) 0.1006(18) Uani d . 1 . .
H H38A 0.5319 0.6890 0.3051 0.121 Uiso calc R 1 . .
H H38B 0.6595 0.6931 0.2884 0.121 Uiso calc R 1 . .
C C39 0.6695(7) 0.7485(7) 0.3945(4) 0.131(3) Uani d . 1 . .
H H39A 0.6449 0.8436 0.3850 0.157 Uiso calc R 1 . .
H H39B 0.6320 0.7148 0.4313 0.157 Uiso calc R 1 . .
C C40 0.8052(7) 0.7452(8) 0.4260(3) 0.130(3) Uani d . 1 . .
H H40A 0.8434 0.7944 0.3937 0.156 Uiso calc R 1 . .
H H40B 0.8258 0.7924 0.4727 0.156 Uiso calc R 1 . .
C C41 0.8602(4) 0.5406(5) 0.3668(2) 0.0755(14) Uani d . 1 . .
H H41A 0.9337 0.4855 0.3757 0.091 Uiso calc R 1 . .
H H41B 0.8660 0.6123 0.3325 0.091 Uiso calc R 1 . .
C C42 0.7673(4) 0.3108(5) 0.3736(2) 0.0724(13) Uani d . 1 . .
H H42A 0.8410 0.2676 0.3679 0.087 Uiso calc R 1 . .
H H42B 0.7796 0.3296 0.4252 0.087 Uiso calc R 1 . .
C C43 0.6628(5) 0.2097(6) 0.3495(3) 0.0982(18) Uani d . 1 . .
H H43A 0.5914 0.2466 0.3602 0.147 Uiso calc R 1 . .
H H43B 0.6845 0.1245 0.3751 0.147 Uiso calc R 1 . .
H H43C 0.6465 0.1941 0.2979 0.147 Uiso calc R 1 . .
C C44 0.9806(6) 0.6096(9) 0.4861(3) 0.158(4) Uani d . 1 . .
H H44A 1.0120 0.5178 0.4946 0.236 Uiso calc R 1 . .
H H44B 0.9791 0.6510 0.5317 0.236 Uiso calc R 1 . .
H H44C 1.0320 0.6627 0.4637 0.236 Uiso calc R 1 . .

loop_
_atom_site_aniso_label
_atom_site_aniso_U_11
_atom_site_aniso_U_22
_atom_site_aniso_U_33
_atom_site_aniso_U_12
_atom_site_aniso_U_13
_atom_site_aniso_U_23
F1 0.0796(19) 0.085(2) 0.082(2) -0.0066(17) -0.0250(16) 0.0215(17)
F2 0.0722(18) 0.099(3) 0.0657(17) 0.0042(17) -0.0175(14) -0.0239(17)
N1 0.067(3) 0.035(2) 0.047(2) -0.005(2) 0.0016(19) 0.0007(19)
N2 0.120(4) 0.083(3) 0.060(3) -0.004(3) 0.045(2) 0.011(2)
N3 0.059(2) 0.041(2) 0.043(2) -0.0008(19) 0.0033(18) -0.0024(19)
N4 0.138(4) 0.102(4) 0.057(3) -0.050(3) 0.046(3) -0.032(3)
O1 0.067(2) 0.044(2) 0.0513(19) -0.0015(17) -0.0030(15) -0.0011(17)
O2 0.080(2) 0.050(2) 0.056(2) -0.0115(19) -0.0161(17) 0.0050(18)
O3 0.077(2) 0.035(2) 0.066(2) -0.0006(18) 0.0044(17) 0.0030(17)
O4 0.080(2) 0.038(2) 0.0494(19) 0.0007(18) -0.0150(16) 0.0000(17)
C1 0.055(3) 0.036(3) 0.043(3) 0.002(3) 0.011(2) 0.007(2)
C2 0.050(3) 0.043(3) 0.049(3) -0.005(2) 0.010(2) 0.003(2)
C3 0.065(3) 0.056(3) 0.059(3) 0.010(3) -0.005(2) -0.007(3)
C4 0.076(4) 0.076(4) 0.055(3) -0.001(3) -0.005(3) -0.018(3)
C5 0.053(3) 0.068(4) 0.049(3) -0.012(3) -0.010(2) 0.019(3)
C6 0.068(3) 0.058(4) 0.072(3) -0.001(3) -0.014(3) 0.007(3)
C7 0.073(3) 0.052(4) 0.069(3) 0.000(3) 0.003(3) -0.006(3)
C8 0.060(3) 0.043(3) 0.055(3) -0.005(2) 0.001(3) 0.010(3)
C9 0.050(3) 0.057(3) 0.053(3) -0.007(2) 0.013(2) 0.007(2)
C10 0.056(3) 0.043(3) 0.047(3) 0.005(2) 0.016(2) 0.002(2)
C11 0.056(3) 0.060(3) 0.045(3) -0.008(2) 0.015(2) 0.007(2)
C12 0.055(3) 0.073(3) 0.050(3) -0.007(3) 0.013(2) 0.008(3)
C13 0.078(3) 0.056(3) 0.044(3) 0.003(3) 0.017(3) 0.005(2)
C14 0.050(3) 0.055(3) 0.053(3) -0.006(2) 0.019(2) -0.005(2)
C15 0.067(3) 0.078(3) 0.040(2) -0.006(3) 0.019(2) -0.006(2)
C16 0.076(3) 0.117(4) 0.053(3) 0.004(3) 0.019(2) 0.008(3)
C17 0.109(5) 0.149(6) 0.063(4) 0.036(4) 0.026(3) 0.026(4)
C18 0.175(7) 0.102(5) 0.066(4) 0.043(5) 0.054(4) 0.034(4)
C19 0.090(3) 0.067(3) 0.048(3) -0.005(3) 0.020(2) 0.003(2)
C20 0.067(3) 0.098(4) 0.071(3) 0.000(3) 0.033(2) -0.002(3)
C21 0.120(4) 0.103(5) 0.095(4) 0.043(4) 0.050(3) 0.003(4)
C22 0.229(7) 0.078(4) 0.131(5) -0.041(5) 0.113(5) -0.002(4)
C23 0.057(3) 0.038(3) 0.041(3) 0.004(3) 0.006(2) 0.002(2)
C24 0.049(3) 0.035(3) 0.045(2) 0.003(2) 0.008(2) -0.003(2)
C25 0.065(3) 0.053(3) 0.053(3) 0.005(3) 0.007(2) 0.006(2)
C26 0.060(3) 0.073(4) 0.043(3) 0.008(3) 0.003(2) 0.009(3)
C27 0.048(3) 0.062(4) 0.068(3) 0.006(3) 0.012(3) -0.005(3)
C28 0.059(3) 0.045(3) 0.080(4) -0.005(3) 0.007(3) -0.007(3)
C29 0.063(3) 0.044(3) 0.052(3) 0.003(3) -0.002(2) 0.005(2)
C30 0.065(3) 0.038(3) 0.046(3) -0.003(2) 0.007(2) 0.004(2)
C31 0.048(3) 0.045(3) 0.050(3) -0.003(2) 0.010(2) -0.001(2)
C32 0.049(3) 0.047(3) 0.046(3) 0.002(2) 0.009(2) 0.002(2)
C33 0.045(3) 0.067(3) 0.047(3) 0.008(2) 0.001(2) 0.007(2)
C34 0.062(3) 0.078(4) 0.058(3) 0.010(3) 0.028(2) -0.013(3)
C35 0.081(4) 0.064(4) 0.039(3) 0.000(3) 0.013(2) -0.010(2)
C36 0.068(3) 0.060(3) 0.040(2) -0.007(3) 0.024(2) -0.003(2)
C37 0.099(4) 0.076(4) 0.062(3) 0.005(3) 0.044(3) 0.005(3)
C38 0.143(5) 0.090(4) 0.094(4) 0.038(4) 0.074(4) 0.013(3)
C39 0.238(8) 0.078(5) 0.111(6) 0.005(6) 0.107(6) -0.015(4)
C40 0.232(9) 0.095(6) 0.086(5) -0.071(6) 0.084(6) -0.046(4)
C41 0.094(4) 0.093(4) 0.045(3) -0.018(3) 0.028(2) -0.017(2)
C42 0.096(4) 0.074(3) 0.052(3) 0.011(3) 0.028(2) 0.008(2)
C43 0.141(5) 0.070(4) 0.101(4) -0.017(4) 0.062(4) 0.010(3)
C44 0.137(5) 0.272(11) 0.069(4) -0.103(6) 0.036(4) -0.063(5)

loop_
_atom_type_symbol
_atom_type_description
_atom_type_scat_dispersion_real
_atom_type_scat_dispersion_imag
_atom_type_scat_source
C C 0.0033 0.0016 'International Tables Vol C Tables 4.2.6.8 and 6.1.1.4'
H H 0.0000 0.0000 'International Tables Vol C Tables 4.2.6.8 and 6.1.1.4'
N N 0.0061 0.0033 'International Tables Vol C Tables 4.2.6.8 and 6.1.1.4'
O O 0.0106 0.0060 'International Tables Vol C Tables 4.2.6.8 and 6.1.1.4'
F F 0.0171 0.0103 'International Tables Vol C Tables 4.2.6.8 and 6.1.1.4'

loop_
_geom_angle_atom_site_label_1
_geom_angle_atom_site_label_2
_geom_angle_atom_site_label_3
_geom_angle_site_symmetry_1
_geom_angle_site_symmetry_3
_geom_angle
_geom_angle_publ_flag
C1 N1 C2 . . 127.6(4) ?
C1 N1 H1 . . 116.2 ?
C2 N1 H1 . . 116.2 ?
C19 N2 C22 . . 109.8(4) ?
C19 N2 C18 . . 111.4(4) ?
C22 N2 C18 . . 110.0(5) ?
C23 N3 C24 . . 127.4(4) ?
C23 N3 H3A . . 116.3 ?
C24 N3 H3A . . 116.3 ?
C40 N4 C41 . . 112.3(5) ?
C40 N4 C44 . . 109.2(5) ?
C41 N4 C44 . . 108.0(5) ?
C1 O2 C8 . . 118.0(3) ?
C23 O4 C30 . . 117.7(3) ?
O1 C1 N1 . . 127.6(4) ?
O1 C1 O2 . . 123.9(5) ?
N1 C1 O2 . . 108.5(4) ?
C3 C2 C7 . . 120.0 ?
C3 C2 N1 . . 116.3(2) ?
C7 C2 N1 . . 123.6(2) ?
C2 C3 C4 . . 120.0 ?
C2 C3 H3 . . 120.0 ?
C4 C3 H3 . . 120.0 ?
C5 C4 C3 . . 120.0 ?
C5 C4 H4 . . 120.0 ?
C3 C4 H4 . . 120.0 ?
F1 C5 C6 . . 120.5(3) ?
F1 C5 C4 . . 119.5(3) ?
C6 C5 C4 . . 120.0 ?
C7 C6 C5 . . 120.0 ?
C7 C6 H6 . . 120.0 ?
C5 C6 H6 . . 120.0 ?
C6 C7 C2 . . 120.0 ?
C6 C7 H7 . . 120.0 ?
C2 C7 H7 . . 120.0 ?
O2 C8 C9 . . 118.5(2) ?
O2 C8 C13 . . 121.1(2) ?
C9 C8 C13 . . 120.0 ?
C8 C9 C10 . . 120.0 ?
C8 C9 H9 . . 120.0 ?
C10 C9 H9 . . 120.0 ?
C9 C10 C11 . . 120.0 ?
C9 C10 C14 . . 118.1(2) ?
C11 C10 C14 . . 121.7(2) ?
C12 C11 C10 . . 120.0 ?
C12 C11 H11 . . 120.0 ?
C10 C11 H11 . . 120.0 ?
C11 C12 C13 . . 120.0 ?
C11 C12 H12 . . 120.0 ?
C13 C12 H12 . . 120.0 ?
C12 C13 C8 . . 120.0 ?
C12 C13 H13 . . 120.0 ?
C8 C13 H13 . . 120.0 ?
C15 C14 C19 . . 110.6(4) ?
C15 C14 C20 . . 108.3(3) ?
C19 C14 C20 . . 108.9(4) ?
C15 C14 C10 . . 112.4(3) ?
C19 C14 C10 . . 106.1(3) ?
C20 C14 C10 . . 110.6(3) ?
C16 C15 C14 . . 116.8(4) ?
C16 C15 H15A . . 108.1 ?
C14 C15 H15A . . 108.1 ?
C16 C15 H15B . . 108.1 ?
C14 C15 H15B . . 108.1 ?
H15A C15 H15B . . 107.3 ?
C15 C16 C17 . . 112.6(4) ?
C15 C16 H16A . . 109.1 ?
C17 C16 H16A . . 109.1 ?
C15 C16 H16B . . 109.1 ?
C17 C16 H16B . . 109.1 ?
H16A C16 H16B . . 107.8 ?
C18 C17 C16 . . 115.2(4) ?
C18 C17 H17A . . 108.5 ?
C16 C17 H17A . . 108.5 ?
C18 C17 H17B . . 108.5 ?
C16 C17 H17B . . 108.5 ?
H17A C17 H17B . . 107.5 ?
N2 C18 C17 . . 116.1(6) ?
N2 C18 H18A . . 108.3 ?
C17 C18 H18A . . 108.3 ?
N2 C18 H18B . . 108.3 ?
C17 C18 H18B . . 108.3 ?
H18A C18 H18B . . 107.4 ?
N2 C19 C14 . . 116.2(4) ?
N2 C19 H19A . . 108.2 ?
C14 C19 H19A . . 108.2 ?
N2 C19 H19B . . 108.2 ?
C14 C19 H19B . . 108.2 ?
H19A C19 H19B . . 107.4 ?
C21 C20 C14 . . 116.3(4) ?
C21 C20 H20A . . 108.2 ?
C14 C20 H20A . . 108.2 ?
C21 C20 H20B . . 108.2 ?
C14 C20 H20B . . 108.2 ?
H20A C20 H20B . . 107.4 ?
C20 C21 H21A . . 109.5 ?
C20 C21 H21B . . 109.5 ?
H21A C21 H21B . . 109.5 ?
C20 C21 H21C . . 109.5 ?
H21A C21 H21C . . 109.5 ?
H21B C21 H21C . . 109.5 ?
N2 C22 H22A . . 109.5 ?
N2 C22 H22B . . 109.5 ?
H22A C22 H22B . . 109.5 ?
N2 C22 H22C . . 109.5 ?
H22A C22 H22C . . 109.5 ?
H22B C22 H22C . . 109.5 ?
O3 C23 N3 . . 129.1(5) ?
O3 C23 O4 . . 124.5(4) ?
N3 C23 O4 . . 106.4(4) ?
C25 C24 C29 . . 120.0 ?
C25 C24 N3 . . 116.98(16) ?
C29 C24 N3 . . 123.00(16) ?
C26 C25 C24 . . 120.0 ?
C26 C25 H25 . . 120.0 ?
C24 C25 H25 . . 120.0 ?
C25 C26 C27 . . 120.0 ?
C25 C26 H26 . . 120.0 ?
C27 C26 H26 . . 120.0 ?
F2 C27 C28 . . 120.20(19) ?
F2 C27 C26 . . 119.78(19) ?
C28 C27 C26 . . 120.0 ?
C27 C28 C29 . . 120.0 ?
C27 C28 H28 . . 120.0 ?
C29 C28 H28 . . 120.0 ?
C28 C29 C24 . . 120.0 ?
C28 C29 H29 . . 120.0 ?
C24 C29 H29 . . 120.0 ?
C35 C30 O4 . . 121.16(14) ?
C35 C30 C31 . . 121.3 ?
O4 C30 C31 . . 117.23(14) ?
C30 C31 C32 . . 120.7 ?
C30 C31 H31 . . 119.7 ?
C32 C31 H31 . . 119.7 ?
C33 C32 C31 . . 117.0 ?
C33 C32 C36 . . 120.75(19) ?
C31 C32 C36 . . 122.1(2) ?
C32 C33 C34 . . 121.1 ?
C32 C33 H33 . . 119.5 ?
C34 C33 H33 . . 119.5 ?
C35 C34 C33 . . 120.9 ?
C35 C34 H34 . . 119.5 ?
C33 C34 H34 . . 119.5 ?
C30 C35 C34 . . 119.0 ?
C30 C35 H35 . . 120.5 ?
C34 C35 H35 . . 120.5 ?
C37 C36 C32 . . 113.3(3) ?
C37 C36 C41 . . 112.0(4) ?
C32 C36 C41 . . 105.5(3) ?
C37 C36 C42 . . 108.3(3) ?
C32 C36 C42 . . 109.8(3) ?
C41 C36 C42 . . 107.8(4) ?
C38 C37 C36 . . 116.4(4) ?
C38 C37 H37A . . 108.2 ?
C36 C37 H37A . . 108.2 ?
C38 C37 H37B . . 108.2 ?
C36 C37 H37B . . 108.2 ?
H37A C37 H37B . . 107.4 ?
C37 C38 C39 . . 111.9(5) ?
C37 C38 H38A . . 109.2 ?
C39 C38 H38A . . 109.2 ?
C37 C38 H38B . . 109.2 ?
C39 C38 H38B . . 109.2 ?
H38A C38 H38B . . 107.9 ?
C40 C39 C38 . . 117.0(5) ?
C40 C39 H39A . . 108.0 ?
C38 C39 H39A . . 108.0 ?
C40 C39 H39B . . 108.1 ?
C38 C39 H39B . . 108.1 ?
H39A C39 H39B . . 107.3 ?
N4 C40 C39 . . 113.0(6) ?
N4 C40 H40A . . 109.0 ?
C39 C40 H40A . . 109.0 ?
N4 C40 H40B . . 109.0 ?
C39 C40 H40B . . 109.0 ?
H40A C40 H40B . . 107.8 ?
N4 C41 C36 . . 113.8(3) ?
N4 C41 H41A . . 108.8 ?
C36 C41 H41A . . 108.8 ?
N4 C41 H41B . . 108.8 ?
C36 C41 H41B . . 108.8 ?
H41A C41 H41B . . 107.7 ?
C43 C42 C36 . . 115.3(4) ?
C43 C42 H42A . . 108.4 ?
C36 C42 H42A . . 108.4 ?
C43 C42 H42B . . 108.4 ?
C36 C42 H42B . . 108.4 ?
H42A C42 H42B . . 107.5 ?
C42 C43 H43A . . 109.5 ?
C42 C43 H43B . . 109.5 ?
H43A C43 H43B . . 109.5 ?
C42 C43 H43C . . 109.5 ?
H43A C43 H43C . . 109.5 ?
H43B C43 H43C . . 109.5 ?
N4 C44 H44A . . 109.5 ?
N4 C44 H44B . . 109.5 ?
H44A C44 H44B . . 109.5 ?
N4 C44 H44C . . 109.5 ?
H44A C44 H44C . . 109.5 ?
H44B C44 H44C . . 109.5 ?

loop_
_geom_bond_atom_site_label_1
_geom_bond_atom_site_label_2
_geom_bond_site_symmetry_2
_geom_bond_distance
_geom_bond_publ_flag
F1 C5 . 1.321(3) ?
F2 C27 . 1.329(3) ?
N1 C1 . 1.336(5) ?
N1 C2 . 1.409(4) ?
N1 H1 . 0.8600 ?
N2 C19 . 1.469(5) ?
N2 C22 . 1.472(6) ?
N2 C18 . 1.472(6) ?
N3 C23 . 1.346(5) ?
N3 C24 . 1.411(4) ?
N3 H3A . 0.8600 ?
N4 C40 . 1.465(8) ?
N4 C41 . 1.485(5) ?
N4 C44 . 1.491(7) ?
O1 C1 . 1.213(5) ?
O2 C1 . 1.353(5) ?
O2 C8 . 1.382(3) ?
O3 C23 . 1.184(5) ?
O4 C23 . 1.361(5) ?
O4 C30 . 1.390(3) ?
C2 C3 . 1.3900 ?
C2 C7 . 1.3900 ?
C3 C4 . 1.3900 ?
C3 H3 . 0.9300 ?
C4 C5 . 1.3900 ?
C4 H4 . 0.9300 ?
C5 C6 . 1.3900 ?
C6 C7 . 1.3900 ?
C6 H6 . 0.9300 ?
C7 H7 . 0.9300 ?
C8 C9 . 1.3900 ?
C8 C13 . 1.3900 ?
C9 C10 . 1.3900 ?
C9 H9 . 0.9300 ?
C10 C11 . 1.3900 ?
C10 C14 . 1.548(4) ?
C11 C12 . 1.3900 ?
C11 H11 . 0.9300 ?
C12 C13 . 1.3900 ?
C12 H12 . 0.9300 ?
C13 H13 . 0.9300 ?
C14 C15 . 1.531(5) ?
C14 C19 . 1.537(6) ?
C14 C20 . 1.543(5) ?
C15 C16 . 1.509(5) ?
C15 H15A . 0.9700 ?
C15 H15B . 0.9700 ?
C16 C17 . 1.530(7) ?
C16 H16A . 0.9700 ?
C16 H16B . 0.9700 ?
C17 C18 . 1.483(8) ?
C17 H17A . 0.9700 ?
C17 H17B . 0.9700 ?
C18 H18A . 0.9700 ?
C18 H18B . 0.9700 ?
C19 H19A . 0.9700 ?
C19 H19B . 0.9700 ?
C20 C21 . 1.518(7) ?
C20 H20A . 0.9700 ?
C20 H20B . 0.9700 ?
C21 H21A . 0.9600 ?
C21 H21B . 0.9600 ?
C21 H21C . 0.9600 ?
C22 H22A . 0.9600 ?
C22 H22B . 0.9600 ?
C22 H22C . 0.9600 ?
C24 C25 . 1.3900 ?
C24 C29 . 1.3900 ?
C25 C26 . 1.3900 ?
C25 H25 . 0.9300 ?
C26 C27 . 1.3900 ?
C26 H26 . 0.9300 ?
C27 C28 . 1.3900 ?
C28 C29 . 1.3900 ?
C28 H28 . 0.9300 ?
C29 H29 . 0.9300 ?
C30 C35 . 1.3530 ?
C30 C31 . 1.3982 ?
C31 C32 . 1.3999 ?
C31 H31 . 0.9300 ?
C32 C33 . 1.3855 ?
C32 C36 . 1.537(4) ?
C33 C34 . 1.3974 ?
C33 H33 . 0.9300 ?
C34 C35 . 1.3688 ?
C34 H34 . 0.9300 ?
C35 H35 . 0.9300 ?
C36 C37 . 1.519(6) ?
C36 C41 . 1.536(6) ?
C36 C42 . 1.549(6) ?
C37 C38 . 1.518(6) ?
C37 H37A . 0.9700 ?
C37 H37B . 0.9700 ?
C38 C39 . 1.527(7) ?
C38 H38A . 0.9700 ?
C38 H38B . 0.9700 ?
C39 C40 . 1.500(8) ?
C39 H39A . 0.9700 ?
C39 H39B . 0.9700 ?
C40 H40A . 0.9700 ?
C40 H40B . 0.9700 ?
C41 H41A . 0.9700 ?
C41 H41B . 0.9700 ?
C42 C43 . 1.517(6) ?
C42 H42A . 0.9700 ?
C42 H42B . 0.9700 ?
C43 H43A . 0.9600 ?
C43 H43B . 0.9600 ?
C43 H43C . 0.9600 ?
C44 H44A . 0.9600 ?
C44 H44B . 0.9600 ?
C44 H44C . 0.9600 ?

loop_
_geom_hbond_atom_site_label_D
_geom_hbond_atom_site_label_H
_geom_hbond_atom_site_label_A
_geom_hbond_site_symmetry_A
_geom_hbond_distance_DH
_geom_hbond_distance_HA
_geom_hbond_distance_DA
_geom_hbond_angle_DHA
N3 H3A O3 2_655 0.86 2.15 3.007(5) 177.2
N1 H1 O1 2_646 0.86 2.16 3.002(5) 167.2

loop_
_geom_torsion_atom_site_label_1
_geom_torsion_atom_site_label_2
_geom_torsion_atom_site_label_3
_geom_torsion_atom_site_label_4
_geom_torsion_site_symmetry_1
_geom_torsion_site_symmetry_2
_geom_torsion_site_symmetry_3
_geom_torsion_site_symmetry_4
_geom_torsion
_geom_torsion_publ_flag
C2 N1 C1 O1 . . . . 1.0(7) ?
C2 N1 C1 O2 . . . . 179.4(3) ?
C8 O2 C1 O1 . . . . -8.6(6) ?
C8 O2 C1 N1 . . . . 172.8(3) ?
C1 N1 C2 C3 . . . . 161.6(3) ?
C1 N1 C2 C7 . . . . -19.3(5) ?
C7 C2 C3 C4 . . . . 0.0 ?
N1 C2 C3 C4 . . . . 179.1(3) ?
C2 C3 C4 C5 . . . . 0.0 ?
C3 C4 C5 F1 . . . . -179.8(3) ?
C3 C4 C5 C6 . . . . 0.0 ?
F1 C5 C6 C7 . . . . 179.8(3) ?
C4 C5 C6 C7 . . . . 0.0 ?
C5 C6 C7 C2 . . . . 0.0 ?
C3 C2 C7 C6 . . . . 0.0 ?
N1 C2 C7 C6 . . . . -179.1(3) ?
C1 O2 C8 C9 . . . . 112.9(3) ?
C1 O2 C8 C13 . . . . -74.7(4) ?
O2 C8 C9 C10 . . . . 172.4(3) ?
C13 C8 C9 C10 . . . . 0.0 ?
C8 C9 C10 C11 . . . . 0.0 ?
C8 C9 C10 C14 . . . . -174.6(3) ?
C9 C10 C11 C12 . . . . 0.0 ?
C14 C10 C11 C12 . . . . 174.4(3) ?
C10 C11 C12 C13 . . . . 0.0 ?
C11 C12 C13 C8 . . . . 0.0 ?
O2 C8 C13 C12 . . . . -172.2(3) ?
C9 C8 C13 C12 . . . . 0.0 ?
C9 C10 C14 C15 . . . . -176.6(3) ?
C11 C10 C14 C15 . . . . 8.9(4) ?
C9 C10 C14 C19 . . . . 62.5(4) ?
C11 C10 C14 C19 . . . . -112.0(3) ?
C9 C10 C14 C20 . . . . -55.4(4) ?
C11 C10 C14 C20 . . . . 130.1(3) ?
C19 C14 C15 C16 . . . . 38.0(5) ?
C20 C14 C15 C16 . . . . 157.2(4) ?
C10 C14 C15 C16 . . . . -80.3(5) ?
C14 C15 C16 C17 . . . . -87.6(5) ?
C15 C16 C17 C18 . . . . 69.6(6) ?
C19 N2 C18 C17 . . . . 72.7(6) ?
C22 N2 C18 C17 . . . . -165.2(4) ?
C16 C17 C18 N2 . . . . -52.7(7) ?
C22 N2 C19 C14 . . . . 143.9(4) ?
C18 N2 C19 C14 . . . . -94.0(5) ?
C15 C14 C19 N2 . . . . 44.3(5) ?
C20 C14 C19 N2 . . . . -74.6(5) ?
C10 C14 C19 N2 . . . . 166.4(4) ?
C15 C14 C20 C21 . . . . 61.0(5) ?
C19 C14 C20 C21 . . . . -178.7(4) ?
C10 C14 C20 C21 . . . . -62.5(5) ?
C24 N3 C23 O3 . . . . 1.0(7) ?
C24 N3 C23 O4 . . . . -176.9(3) ?
C30 O4 C23 O3 . . . . 12.0(6) ?
C30 O4 C23 N3 . . . . -169.9(3) ?
C23 N3 C24 C25 . . . . -167.6(3) ?
C23 N3 C24 C29 . . . . 14.2(4) ?
C29 C24 C25 C26 . . . . 0.0 ?
N3 C24 C25 C26 . . . . -178.30(16) ?
C24 C25 C26 C27 . . . . 0.0 ?
C25 C26 C27 F2 . . . . 178.44(18) ?
C25 C26 C27 C28 . . . . 0.0 ?
F2 C27 C28 C29 . . . . -178.43(18) ?
C26 C27 C28 C29 . . . . 0.0 ?
C27 C28 C29 C24 . . . . 0.0 ?
C25 C24 C29 C28 . . . . 0.0 ?
N3 C24 C29 C28 . . . . 178.19(17) ?
C23 O4 C30 C35 . . . . 72.2(3) ?
C23 O4 C30 C31 . . . . -113.7(3) ?
C35 C30 C31 C32 . . . . 1.6 ?
O4 C30 C31 C32 . . . . -172.52(15) ?
C30 C31 C32 C33 . . . . -0.8 ?
C30 C31 C32 C36 . . . . 175.4(3) ?
C31 C32 C33 C34 . . . . -0.2 ?
C36 C32 C33 C34 . . . . -176.4(2) ?
C32 C33 C34 C35 . . . . 0.5 ?
O4 C30 C35 C34 . . . . 172.55(16) ?
C31 C30 C35 C34 . . . . -1.3 ?
C33 C34 C35 C30 . . . . 0.3 ?
C33 C32 C36 C37 . . . . 177.4(3) ?
C31 C32 C36 C37 . . . . 1.5(4) ?
C33 C32 C36 C41 . . . . 54.6(4) ?
C31 C32 C36 C41 . . . . -121.4(3) ?
C33 C32 C36 C42 . . . . -61.4(4) ?
C31 C32 C36 C42 . . . . 122.7(3) ?
C32 C36 C37 C38 . . . . -78.6(5) ?
C41 C36 C37 C38 . . . . 40.5(5) ?
C42 C36 C37 C38 . . . . 159.3(4) ?
C36 C37 C38 C39 . . . . -87.5(5) ?
C37 C38 C39 C40 . . . . 68.5(8) ?
C41 N4 C40 C39 . . . . 75.8(6) ?
C44 N4 C40 C39 . . . . -164.4(5) ?
C38 C39 C40 N4 . . . . -52.7(8) ?
C40 N4 C41 C36 . . . . -95.9(6) ?
C44 N4 C41 C36 . . . . 143.6(5) ?
C37 C36 C41 N4 . . . . 41.0(5) ?
C32 C36 C41 N4 . . . . 164.6(4) ?
C42 C36 C41 N4 . . . . -78.1(5) ?
C37 C36 C42 C43 . . . . 55.2(5) ?
C32 C36 C42 C43 . . . . -68.9(5) ?
C41 C36 C42 C43 . . . . 176.6(4) ?
